data_7050595
loop_
_publ_author_name
'Martin Chadim'
'Pilar D\'iaz'
'Enrique Garc\'ia-Espa\~na'
'Jana Hodacova'
'Peter C. Junk'
'Julio Latorre'
'Jos\'e M. Llinares'
'Conxa Soriano'
'Jiri Zavada'

_publ_section_title
;
 Copper(II) and Zn(II) coordination chemistry of tetraaza[n]cyclophanes
;
_journal_issue 7
_journal_name_full 'New J. Chem.'
_journal_page_first 1132
_journal_page_last 1139
_journal_paper_doi 10.1039/b303470d
_journal_volume 27
_journal_year 2003
_chemical_formula_sum 'C15 H26 Cl2 Cu N4 O4'
_chemical_formula_weight 460.84
_space_group_IT_number 62
_symmetry_space_group_name_Hall '-P 2bc 2a'
_symmetry_space_group_name_H-M 'P m n b'
_atom_sites_solution_hydrogens geom
_atom_sites_solution_primary direct
_atom_sites_solution_secondary difmap
_audit_conform_dict_location ftp://ftp.iucr.org/pub/cif_core.dic
_audit_conform_dict_name cif_core.dic
_audit_conform_dict_version 2.2
_audit_creation_date 2003-05-27T11:16:45-00:00
_audit_creation_method 'WinGX routine CIF_UPDATE'
_cell_angle_alpha 90
_cell_angle_beta 90
_cell_angle_gamma 90
_cell_formula_units_Z 4
_cell_length_a 9.4520(2)
_cell_length_b 11.0000(3)
_cell_length_c 19.3590(7)
_cell_measurement_temperature 293(2)
_cell_volume 2012.79(10)
_computing_structure_refinement 'SHELXL-97 (Sheldrick, 1997)'
_diffrn_ambient_temperature 293(2)
_diffrn_measured_fraction_theta_full 0.984
_diffrn_measured_fraction_theta_max 0.984
_diffrn_radiation_monochromator graphite
_diffrn_radiation_type MoK\a
_diffrn_radiation_wavelength 0.71073
_diffrn_reflns_av_R_equivalents 0.0432
_diffrn_reflns_av_unetI/netI 0.0596
_diffrn_reflns_limit_h_max 12
_diffrn_reflns_limit_h_min -11
_diffrn_reflns_limit_k_max 13
_diffrn_reflns_limit_k_min -13
_diffrn_reflns_limit_l_max 25
_diffrn_reflns_limit_l_min -24
_diffrn_reflns_number 4286
_diffrn_reflns_theta_full 27.5
_diffrn_reflns_theta_max 27.5
_diffrn_reflns_theta_min 2.1
_exptl_absorpt_coefficient_mu 1.378
_exptl_absorpt_correction_type none
_exptl_crystal_density_diffrn 1.521
_exptl_crystal_density_method 'not measured'
_exptl_crystal_F_000 956
_refine_diff_density_max 0.634
_refine_diff_density_min -0.738
_refine_diff_density_rms 0.213
_refine_ls_extinction_method none
_refine_ls_goodness_of_fit_ref 1.006
_refine_ls_hydrogen_treatment mixed
_refine_ls_matrix_type full
_refine_ls_number_parameters 137
_refine_ls_number_reflns 2413
_refine_ls_number_restraints 0
_refine_ls_restrained_S_all 1.006
_refine_ls_R_factor_all 0.1042
_refine_ls_R_factor_gt 0.0439
_refine_ls_shift/su_max 0
_refine_ls_shift/su_mean 0
_refine_ls_structure_factor_coef Fsqd
_refine_ls_weighting_details 'calc w=1/[\s^2^(Fo^2^)+(0.1000P)^2^+0.0000P] where P=(Fo^2^+2Fc^2^)/3'
_refine_ls_weighting_scheme calc
_refine_ls_wR_factor_gt 0.128
_refine_ls_wR_factor_ref 0.1754
_reflns_number_gt 1343
_reflns_number_total 2413
_reflns_threshold_expression >2sigma(I)
_cod_data_source_file b303470d.txt
_cod_data_source_block ob232cu
_cod_database_code 7050595

loop_
_symmetry_equiv_pos_as_xyz
'x, y, z'
'-x, -y+1/2, z+1/2'
'x+1/2, -y, -z'
'-x+1/2, y+1/2, -z+1/2'
'-x, -y, -z'
'x, y-1/2, -z-1/2'
'-x-1/2, y, z'
'x-1/2, -y-1/2, z-1/2'

loop_
_atom_site_label
_atom_site_type_symbol
_atom_site_fract_x
_atom_site_fract_y
_atom_site_fract_z
_atom_site_U_iso_or_equiv
_atom_site_adp_type
_atom_site_occupancy
_atom_site_symmetry_multiplicity
_atom_site_calc_flag
_atom_site_refinement_flags
_atom_site_disorder_assembly
_atom_site_disorder_group
Cu1 Cu 0.25 0.03241(6) 0.25027(3) 0.0392(3) Uani 1 2 d S . .
Cl1 Cl 0.25 0.27818(12) 0.26459(9) 0.0498(4) Uani 1 2 d S . .
Cl2 Cl 0.75 0.27459(16) 0.12201(10) 0.0654(5) Uani 1 2 d S . .
N1 N 0.0851(3) 0.0522(3) 0.18221(17) 0.0414(8) Uani 1 1 d . . .
H1A H 0.0715 0.138 0.1762 0.05 Uiso 1 1 d R . .
N2 N 0.0960(3) 0.0049(3) 0.32204(17) 0.0478(9) Uani 1 1 d . . .
H2A H 0.0909 -0.0818 0.327 0.057 Uiso 1 1 d R . .
C8 C -0.0425(4) 0.0049(5) 0.2185(3) 0.0576(12) Uani 1 1 d . . .
H8A H -0.0431 -0.0832 0.2174 0.053(12) Uiso 1 1 calc R . .
H8B H -0.1276 0.0342 0.1959 0.075(15) Uiso 1 1 calc R . .
C7 C 0.0922(4) 0.0029(4) 0.1108(2) 0.0543(11) Uani 1 1 d . . .
H7A H -0.0031 -0.0059 0.0929 0.068(13) Uiso 1 1 calc R . .
H7B H 0.1352 -0.0771 0.112 0.094(17) Uiso 1 1 calc R . .
C9 C -0.0374(4) 0.0493(4) 0.2921(3) 0.0606(13) Uani 1 1 d . . .
H9A H -0.0405 0.1375 0.2935 0.049(11) Uiso 1 1 calc R . .
H9B H -0.1174 0.018 0.318 0.071(14) Uiso 1 1 calc R . .
O1 O 0.75 0.1657(6) 0.0836(3) 0.107(2) Uani 1 2 d S . .
C1 C 0.1755(4) 0.0827(4) 0.0630(2) 0.0472(10) Uani 1 1 d . . .
C2 C 0.1062(5) 0.1589(5) 0.0169(2) 0.0645(13) Uani 1 1 d . . .
H2 H 0.0047 0.1587 0.0154 0.077 Uiso 1 1 d R . .
C3 C 0.1771(5) 0.2312(5) -0.0290(3) 0.0733(15) Uani 1 1 d . . .
H3 H 0.1283 0.2834 -0.0608 0.088 Uiso 1 1 d R . .
O2 O 0.75 0.3846(6) 0.0847(3) 0.119(2) Uani 1 2 d S . .
O3 O 0.6265(5) 0.2756(4) 0.1626(3) 0.150(2) Uani 1 1 d . . .
C10 C 0.1162(5) 0.0464(5) 0.3938(3) 0.0688(14) Uani 1 1 d . . .
H10A H 0.0358 0.0211 0.4214 0.094(17) Uiso 1 1 calc R . .
H10B H 0.12 0.1345 0.3945 0.044(10) Uiso 1 1 calc R . .
C11 C 0.25 -0.0039(9) 0.4250(4) 0.078(2) Uani 1 2 d S . .
H11A H 0.25 -0.0916 0.4196 0.24(3) Uiso 2 2 calc SPR . .
H11B H 0.25 0.0135 0.4742 0.42(6) Uiso 2 2 calc SPR . .

loop_
_atom_site_aniso_label
_atom_site_aniso_U_11
_atom_site_aniso_U_22
_atom_site_aniso_U_33
_atom_site_aniso_U_23
_atom_site_aniso_U_13
_atom_site_aniso_U_12
Cu1 0.0330(4) 0.0390(4) 0.0455(5) -0.0035(3) 0 0
Cl1 0.0535(9) 0.0260(7) 0.0699(11) -0.0001(7) 0 0
Cl2 0.0653(10) 0.0534(10) 0.0774(13) -0.0042(10) 0 0
N1 0.0329(16) 0.0368(18) 0.054(2) 0.0006(16) 0.0001(14) -0.0042(13)
N2 0.055(2) 0.0329(18) 0.055(2) 0.0015(17) 0.0102(17) 0.0019(15)
C8 0.032(2) 0.057(3) 0.083(4) 0.018(3) 0.001(2) -0.0058(19)
C7 0.053(3) 0.051(3) 0.060(3) -0.008(2) -0.013(2) -0.009(2)
C9 0.048(3) 0.053(3) 0.081(4) 0.013(3) 0.025(2) 0.004(2)
O1 0.078(4) 0.104(5) 0.137(5) -0.061(5) 0 0
C1 0.055(2) 0.049(2) 0.038(2) -0.011(2) -0.0050(19) -0.001(2)
C2 0.072(3) 0.068(3) 0.054(3) -0.008(3) -0.016(2) 0.000(3)
C3 0.098(4) 0.071(3) 0.050(3) 0.003(3) -0.015(3) 0.006(3)
O2 0.164(6) 0.111(5) 0.083(4) 0.042(4) 0 0
O3 0.159(4) 0.073(3) 0.217(6) -0.026(3) 0.119(4) -0.019(3)
C10 0.094(4) 0.054(3) 0.058(3) -0.009(3) 0.022(3) -0.006(3)
C11 0.111(6) 0.071(5) 0.051(5) -0.004(4) 0 0

loop_
_atom_type_symbol
_atom_type_description
_atom_type_scat_dispersion_real
_atom_type_scat_dispersion_imag
_atom_type_scat_source
C C 0.0033 0.0016 'International Tables Vol C Tables 4.2.6.8 and 6.1.1.4'
H H 0 0 'International Tables Vol C Tables 4.2.6.8 and 6.1.1.4'
O O 0.0106 0.006 'International Tables Vol C Tables 4.2.6.8 and 6.1.1.4'
N N 0.0061 0.0033 'International Tables Vol C Tables 4.2.6.8 and 6.1.1.4'
Cl Cl 0.1484 0.1585 'International Tables Vol C Tables 4.2.6.8 and 6.1.1.4'
Cu Cu 0.3201 1.2651 'International Tables Vol C Tables 4.2.6.8 and 6.1.1.4'

loop_
_geom_angle_atom_site_label_1
_geom_angle_atom_site_label_2
_geom_angle_atom_site_label_3
_geom_angle
_geom_angle_site_symmetry_1
_geom_angle_site_symmetry_3
_geom_angle_publ_flag
N2 Cu1 N2 91.33(19) 7_655 . ?
N2 Cu1 N1 175.76(12) 7_655 . ?
N2 Cu1 N1 84.88(14) . . ?
N2 Cu1 N1 84.88(14) 7_655 7_655 ?
N2 Cu1 N1 175.76(12) . 7_655 ?
N1 Cu1 N1 98.84(17) . 7_655 ?
N2 Cu1 Cl1 94.49(10) 7_655 . ?
N2 Cu1 Cl1 94.49(10) . . ?
N1 Cu1 Cl1 87.72(9) . . ?
N1 Cu1 Cl1 87.72(9) 7_655 . ?
O3 Cl2 O3 112.2(6) 7_755 . ?
O3 Cl2 O2 106.2(3) 7_755 . ?
O3 Cl2 O2 106.2(3) . . ?
O3 Cl2 O1 107.5(3) 7_755 . ?
O3 Cl2 O1 107.5(3) . . ?
O2 Cl2 O1 117.3(5) . . ?
C8 N1 C7 110.4(3) . . ?
C8 N1 Cu1 106.0(3) . . ?
C7 N1 Cu1 121.6(2) . . ?
C8 N1 H1A 107 . . ?
C7 N1 H1A 104.6 . . ?
Cu1 N1 H1A 106.4 . . ?
C9 N2 C10 112.2(4) . . ?
C9 N2 Cu1 107.2(3) . . ?
C10 N2 Cu1 120.3(3) . . ?
C9 N2 H2A 109 . . ?
C10 N2 H2A 102.8 . . ?
Cu1 N2 H2A 104.6 . . ?
N1 C8 C9 107.9(3) . . ?
N1 C8 H8A 110.1 . . ?
C9 C8 H8A 110.1 . . ?
N1 C8 H8B 110.1 . . ?
C9 C8 H8B 110.1 . . ?
H8A C8 H8B 108.4 . . ?
N1 C7 C1 112.6(3) . . ?
N1 C7 H7A 109.1 . . ?
C1 C7 H7A 109.1 . . ?
N1 C7 H7B 109.1 . . ?
C1 C7 H7B 109.1 . . ?
H7A C7 H7B 107.8 . . ?
N2 C9 C8 107.0(3) . . ?
N2 C9 H9A 110.3 . . ?
C8 C9 H9A 110.3 . . ?
N2 C9 H9B 110.3 . . ?
C8 C9 H9B 110.3 . . ?
H9A C9 H9B 108.6 . . ?
C2 C1 C1 118.1(3) . 7_655 ?
C2 C1 C7 120.1(4) . . ?
C1 C1 C7 121.7(2) 7_655 . ?
C3 C2 C1 122.5(5) . . ?
C3 C2 H2 118.1 . . ?
C1 C2 H2 119.3 . . ?
C2 C3 C3 119.3(3) . 7_655 ?
C2 C3 H3 122 . . ?
C3 C3 H3 118.7 7_655 . ?
N2 C10 C11 111.9(5) . . ?
N2 C10 H10A 109.2 . . ?
C11 C10 H10A 109.2 . . ?
N2 C10 H10B 109.2 . . ?
C11 C10 H10B 109.2 . . ?
H10A C10 H10B 107.9 . . ?
C10 C11 C10 114.0(7) . 7_655 ?
C10 C11 H11A 108.7 . . ?
C10 C11 H11A 108.7 7_655 . ?
C10 C11 H11B 108.7 . . ?
C10 C11 H11B 108.7 7_655 . ?
H11A C11 H11B 107.6 . . ?

loop_
_geom_bond_atom_site_label_1
_geom_bond_atom_site_label_2
_geom_bond_distance
_geom_bond_site_symmetry_2
_geom_bond_publ_flag
Cu1 N2 2.035(3) 7_655 ?
Cu1 N2 2.035(3) . ?
Cu1 N1 2.053(3) . ?
Cu1 N1 2.053(3) 7_655 ?
Cu1 Cl1 2.7176(13) . ?
Cl2 O3 1.407(4) 7_755 ?
Cl2 O3 1.407(4) . ?
Cl2 O2 1.410(6) . ?
Cl2 O1 1.409(6) . ?
N1 C8 1.488(5) . ?
N1 C7 1.487(5) . ?
N1 H1A 0.9601 . ?
N2 C9 1.471(5) . ?
N2 C10 1.474(6) . ?
N2 H2A 0.9601 . ?
C8 C9 1.509(8) . ?
C8 H8A 0.97 . ?
C8 H8B 0.97 . ?
C7 C1 1.498(6) . ?
C7 H7A 0.97 . ?
C7 H7B 0.97 . ?
C9 H9A 0.97 . ?
C9 H9B 0.97 . ?
C1 C2 1.388(6) . ?
C1 C1 1.408(8) 7_655 ?
C2 C3 1.368(6) . ?
C2 H2 0.96 . ?
C3 C3 1.378(10) 7_655 ?
C3 H3 0.9601 . ?
C10 C11 1.508(7) . ?
C10 H10A 0.97 . ?
C10 H10B 0.97 . ?
C11 C10 1.508(7) 7_655 ?
C11 H11A 0.97 . ?
C11 H11B 0.97 . ?
